data_4132545
loop_
_publ_author_name
'Jiang, Hao'
'Jia, Jiangtao'
'Shkurenko, Aleksander'
'Chen, Zhijie'
'Adil, Karim'
'Belmabkhout, Youssef'
'Weselinski, Lukasz J.'
'Assen, Ayalew H.'
'Xue, Dong-Xu'
'O'Keeffe, Michael'
'Eddaoudi, Mohamed'

_publ_section_title
;
 Enriching the Reticular Chemistry Repertoire: Merged Nets Approach for
 the Rational Design of Intricate Mixed-Linker Metal-Organic Framework
 Platforms.
;
_journal_issue 28
_journal_name_full 'Journal of the American Chemical Society'
_journal_page_first 8858
_journal_page_last 8867
_journal_paper_doi 10.1021/jacs.8b04745
_journal_volume 140
_journal_year 2018
_chemical_formula_moiety 'C62 H54 F6 N6 O34 Tb6'
_chemical_formula_sum 'C62 H54 F6 N6 O34 Tb6'
_chemical_formula_weight 2494.63
_space_group_crystal_system cubic
_space_group_IT_number 227
_space_group_name_Hall '-F 4vw 2vw 3'
_space_group_name_H-M_alt 'F d -3 m :2'
_atom_sites_solution_hydrogens geom
_atom_sites_solution_primary direct
_atom_sites_solution_secondary difmap
_audit_creation_method SHELXL-2014/7
_cell_angle_alpha 90
_cell_angle_beta 90
_cell_angle_gamma 90
_cell_formula_units_Z 16
_cell_length_a 38.309(4)
_cell_length_b 38.309(4)
_cell_length_c 38.309(4)
_cell_measurement_reflns_used 1076
_cell_measurement_temperature 100.0(1)
_cell_measurement_theta_max 26.94
_cell_measurement_theta_min 3.83
_cell_volume 56222(10)
_computing_cell_refinement 'SAINT v8.34A (Bruker, 2013)'
_computing_data_collection 'Bruker APEX2 v2009.3-0 (Bruker AXS Inc., 2009)'
_computing_data_reduction 'SAINT v8.34A (Bruker, 2013)'
_computing_molecular_graphics 'DIAMOND (Crystal Impact GbR, 2009'
_computing_publication_material 'PublCIF. Westrip, S. P. (2010). J. Appl. Cryst. 43, 920-925.'
_computing_structure_refinement 'SHELXL-2014/7 (Sheldrick, 2014)'
_computing_structure_solution 'ShelXS (Sheldrick, 2008)'
_diffrn_ambient_temperature 100.0(1)
_diffrn_detector_area_resol_mean 8.3
_diffrn_measured_fraction_theta_full 0.997
_diffrn_measured_fraction_theta_max 0.997
_diffrn_measurement_device_type 'Bruker X8 PROSPECTOR APEX2 CCD'
_diffrn_measurement_method '\f and \w scans'
_diffrn_radiation_monochromator mirrors
_diffrn_radiation_type CuK\a
_diffrn_radiation_wavelength 1.54178
_diffrn_reflns_av_R_equivalents 0.0204
_diffrn_reflns_av_unetI/netI 0.0148
_diffrn_reflns_Laue_measured_fraction_full 0.997
_diffrn_reflns_Laue_measured_fraction_max 0.997
_diffrn_reflns_limit_h_max 22
_diffrn_reflns_limit_h_min -15
_diffrn_reflns_limit_k_max 19
_diffrn_reflns_limit_k_min -17
_diffrn_reflns_limit_l_max 22
_diffrn_reflns_limit_l_min -17
_diffrn_reflns_number 2489
_diffrn_reflns_point_group_measured_fraction_full 0.997
_diffrn_reflns_point_group_measured_fraction_max 0.997
_diffrn_reflns_theta_full 26.741
_diffrn_reflns_theta_max 26.741
_diffrn_reflns_theta_min 1.997
_diffrn_source 'Incoatec I\ms'
_exptl_absorpt_coefficient_mu 15.031
_exptl_absorpt_correction_T_max 0.0796
_exptl_absorpt_correction_T_min 0.0469
_exptl_absorpt_correction_type multi-scan
_exptl_absorpt_process_details
;
SADABS-2016/2 (Bruker,2016/2) was used for absorption correction.
wR2(int) was 0.0548 before and 0.0391 after correction.
The Ratio of minimum to maximum transmission is 0.5892.
The \l/2 correction factor is Not present.
;
_exptl_crystal_colour colorless
_exptl_crystal_density_diffrn 1.179
_exptl_crystal_description octahedron
_exptl_crystal_F_000 18944
_exptl_crystal_size_max 0.200
_exptl_crystal_size_mid 0.150
_exptl_crystal_size_min 0.150
_refine_diff_density_max 0.445
_refine_diff_density_min -0.336
_refine_diff_density_rms 0.079
_refine_ls_extinction_method none
_refine_ls_goodness_of_fit_ref 2.320
_refine_ls_hydrogen_treatment constr
_refine_ls_matrix_type full
_refine_ls_number_parameters 62
_refine_ls_number_reflns 320
_refine_ls_number_restraints 43
_refine_ls_restrained_S_all 2.155
_refine_ls_R_factor_all 0.1212
_refine_ls_R_factor_gt 0.1100
_refine_ls_shift/su_max 0.001
_refine_ls_shift/su_mean 0.000
_refine_ls_structure_factor_coef Fsqd
_refine_ls_weighting_details 'w=1/[\s^2^(Fo^2^)+(0.2000P)^2^] where P=(Fo^2^+2Fc^2^)/3'
_refine_ls_weighting_scheme calc
_refine_ls_wR_factor_gt 0.3956
_refine_ls_wR_factor_ref 0.4314
_reflns_Friedel_coverage 0.000
_reflns_number_gt 272
_reflns_number_total 320
_reflns_threshold_expression 'I > 2\s(I)'
_cod_data_source_file ja8b04745_si_002.cif
_cod_data_source_block Tb_spn_MOF_1
_cod_original_cell_volume 56220(20)
_cod_original_sg_symbol_H-M 'F d -3 m'
_cod_database_code 4132545
_shelx_shelxl_version_number 2014/7
_shelx_space_group_comment
;
The symmetry employed for this shelxl refinement is uniquely defined
by the following loop, which should always be used as a source of
symmetry information in preference to the above space-group names.
They are only intended as comments.
;
_shelx_estimated_absorpt_t_min 0.153
_shelx_estimated_absorpt_t_max 0.211
_platon_squeeze_void_probe_radius 1.20

loop_
_space_group_symop_operation_xyz
'x, y, z'
'-x+3/4, -y+1/4, z+1/2'
'-x+1/4, y+1/2, -z+3/4'
'x+1/2, -y+3/4, -z+1/4'
'z, x, y'
'z+1/2, -x+3/4, -y+1/4'
'-z+3/4, -x+1/4, y+1/2'
'-z+1/4, x+1/2, -y+3/4'
'y, z, x'
'-y+1/4, z+1/2, -x+3/4'
'y+1/2, -z+3/4, -x+1/4'
'-y+3/4, -z+1/4, x+1/2'
'y+3/4, x+1/4, -z+1/2'
'-y, -x, -z'
'y+1/4, -x+1/2, z+3/4'
'-y+1/2, x+3/4, z+1/4'
'x+3/4, z+1/4, -y+1/2'
'-x+1/2, z+3/4, y+1/4'
'-x, -z, -y'
'x+1/4, -z+1/2, y+3/4'
'z+3/4, y+1/4, -x+1/2'
'z+1/4, -y+1/2, x+3/4'
'-z+1/2, y+3/4, x+1/4'
'-z, -y, -x'
'x, y+1/2, z+1/2'
'-x+3/4, -y+3/4, z+1'
'-x+1/4, y+1, -z+5/4'
'x+1/2, -y+5/4, -z+3/4'
'z, x+1/2, y+1/2'
'z+1/2, -x+5/4, -y+3/4'
'-z+3/4, -x+3/4, y+1'
'-z+1/4, x+1, -y+5/4'
'y, z+1/2, x+1/2'
'-y+1/4, z+1, -x+5/4'
'y+1/2, -z+5/4, -x+3/4'
'-y+3/4, -z+3/4, x+1'
'y+3/4, x+3/4, -z+1'
'-y, -x+1/2, -z+1/2'
'y+1/4, -x+1, z+5/4'
'-y+1/2, x+5/4, z+3/4'
'x+3/4, z+3/4, -y+1'
'-x+1/2, z+5/4, y+3/4'
'-x, -z+1/2, -y+1/2'
'x+1/4, -z+1, y+5/4'
'z+3/4, y+3/4, -x+1'
'z+1/4, -y+1, x+5/4'
'-z+1/2, y+5/4, x+3/4'
'-z, -y+1/2, -x+1/2'
'x+1/2, y, z+1/2'
'-x+5/4, -y+1/4, z+1'
'-x+3/4, y+1/2, -z+5/4'
'x+1, -y+3/4, -z+3/4'
'z+1/2, x, y+1/2'
'z+1, -x+3/4, -y+3/4'
'-z+5/4, -x+1/4, y+1'
'-z+3/4, x+1/2, -y+5/4'
'y+1/2, z, x+1/2'
'-y+3/4, z+1/2, -x+5/4'
'y+1, -z+3/4, -x+3/4'
'-y+5/4, -z+1/4, x+1'
'y+5/4, x+1/4, -z+1'
'-y+1/2, -x, -z+1/2'
'y+3/4, -x+1/2, z+5/4'
'-y+1, x+3/4, z+3/4'
'x+5/4, z+1/4, -y+1'
'-x+1, z+3/4, y+3/4'
'-x+1/2, -z, -y+1/2'
'x+3/4, -z+1/2, y+5/4'
'z+5/4, y+1/4, -x+1'
'z+3/4, -y+1/2, x+5/4'
'-z+1, y+3/4, x+3/4'
'-z+1/2, -y, -x+1/2'
'x+1/2, y+1/2, z'
'-x+5/4, -y+3/4, z+1/2'
'-x+3/4, y+1, -z+3/4'
'x+1, -y+5/4, -z+1/4'
'z+1/2, x+1/2, y'
'z+1, -x+5/4, -y+1/4'
'-z+5/4, -x+3/4, y+1/2'
'-z+3/4, x+1, -y+3/4'
'y+1/2, z+1/2, x'
'-y+3/4, z+1, -x+3/4'
'y+1, -z+5/4, -x+1/4'
'-y+5/4, -z+3/4, x+1/2'
'y+5/4, x+3/4, -z+1/2'
'-y+1/2, -x+1/2, -z'
'y+3/4, -x+1, z+3/4'
'-y+1, x+5/4, z+1/4'
'x+5/4, z+3/4, -y+1/2'
'-x+1, z+5/4, y+1/4'
'-x+1/2, -z+1/2, -y'
'x+3/4, -z+1, y+3/4'
'z+5/4, y+3/4, -x+1/2'
'z+3/4, -y+1, x+3/4'
'-z+1, y+5/4, x+1/4'
'-z+1/2, -y+1/2, -x'
'-x, -y, -z'
'x-3/4, y-1/4, -z-1/2'
'x-1/4, -y-1/2, z-3/4'
'-x-1/2, y-3/4, z-1/4'
'-z, -x, -y'
'-z-1/2, x-3/4, y-1/4'
'z-3/4, x-1/4, -y-1/2'
'z-1/4, -x-1/2, y-3/4'
'-y, -z, -x'
'y-1/4, -z-1/2, x-3/4'
'-y-1/2, z-3/4, x-1/4'
'y-3/4, z-1/4, -x-1/2'
'-y-3/4, -x-1/4, z-1/2'
'y, x, z'
'-y-1/4, x-1/2, -z-3/4'
'y-1/2, -x-3/4, -z-1/4'
'-x-3/4, -z-1/4, y-1/2'
'x-1/2, -z-3/4, -y-1/4'
'x, z, y'
'-x-1/4, z-1/2, -y-3/4'
'-z-3/4, -y-1/4, x-1/2'
'-z-1/4, y-1/2, -x-3/4'
'z-1/2, -y-3/4, -x-1/4'
'z, y, x'
'-x, -y+1/2, -z+1/2'
'x-3/4, y+1/4, -z'
'x-1/4, -y, z-1/4'
'-x-1/2, y-1/4, z+1/4'
'-z, -x+1/2, -y+1/2'
'-z-1/2, x-1/4, y+1/4'
'z-3/4, x+1/4, -y'
'z-1/4, -x, y-1/4'
'-y, -z+1/2, -x+1/2'
'y-1/4, -z, x-1/4'
'-y-1/2, z-1/4, x+1/4'
'y-3/4, z+1/4, -x'
'-y-3/4, -x+1/4, z'
'y, x+1/2, z+1/2'
'-y-1/4, x, -z-1/4'
'y-1/2, -x-1/4, -z+1/4'
'-x-3/4, -z+1/4, y'
'x-1/2, -z-1/4, -y+1/4'
'x, z+1/2, y+1/2'
'-x-1/4, z, -y-1/4'
'-z-3/4, -y+1/4, x'
'-z-1/4, y, -x-1/4'
'z-1/2, -y-1/4, -x+1/4'
'z, y+1/2, x+1/2'
'-x+1/2, -y, -z+1/2'
'x-1/4, y-1/4, -z'
'x+1/4, -y-1/2, z-1/4'
'-x, y-3/4, z+1/4'
'-z+1/2, -x, -y+1/2'
'-z, x-3/4, y+1/4'
'z-1/4, x-1/4, -y'
'z+1/4, -x-1/2, y-1/4'
'-y+1/2, -z, -x+1/2'
'y+1/4, -z-1/2, x-1/4'
'-y, z-3/4, x+1/4'
'y-1/4, z-1/4, -x'
'-y-1/4, -x-1/4, z'
'y+1/2, x, z+1/2'
'-y+1/4, x-1/2, -z-1/4'
'y, -x-3/4, -z+1/4'
'-x-1/4, -z-1/4, y'
'x, -z-3/4, -y+1/4'
'x+1/2, z, y+1/2'
'-x+1/4, z-1/2, -y-1/4'
'-z-1/4, -y-1/4, x'
'-z+1/4, y-1/2, -x-1/4'
'z, -y-3/4, -x+1/4'
'z+1/2, y, x+1/2'
'-x+1/2, -y+1/2, -z'
'x-1/4, y+1/4, -z-1/2'
'x+1/4, -y, z-3/4'
'-x, y-1/4, z-1/4'
'-z+1/2, -x+1/2, -y'
'-z, x-1/4, y-1/4'
'z-1/4, x+1/4, -y-1/2'
'z+1/4, -x, y-3/4'
'-y+1/2, -z+1/2, -x'
'y+1/4, -z, x-3/4'
'-y, z-1/4, x-1/4'
'y-1/4, z+1/4, -x-1/2'
'-y-1/4, -x+1/4, z-1/2'
'y+1/2, x+1/2, z'
'-y+1/4, x, -z-3/4'
'y, -x-1/4, -z-1/4'
'-x-1/4, -z+1/4, y-1/2'
'x, -z-1/4, -y-1/4'
'x+1/2, z+1/2, y'
'-x+1/4, z, -y-3/4'
'-z-1/4, -y+1/4, x-1/2'
'-z+1/4, y, -x-3/4'
'z, -y-1/4, -x-1/4'
'z+1/2, y+1/2, x'

loop_
_atom_site_label
_atom_site_type_symbol
_atom_site_fract_x
_atom_site_fract_y
_atom_site_fract_z
_atom_site_U_iso_or_equiv
_atom_site_adp_type
_atom_site_occupancy
_atom_site_site_symmetry_order
_atom_site_calc_flag
_atom_site_refinement_flags_posn
_atom_site_refinement_flags_adp
_atom_site_refinement_flags_occupancy
_atom_site_disorder_assembly
_atom_site_disorder_group
Tb1 Tb 0.5537(2) 0.4815(3) 0.5358(4) 0.236(10) Uiso 0.3333 1 d D . P . .
Tb2 Tb 0.5521(3) 0.5521(3) 0.4626(5) 0.210(11) Uiso 0.3333 2 d DS . P . .
O1H O 0.5369(7) 0.5369(7) 0.5188(7) 0.041(19) Uiso 0.3333 2 d DS . P . .
O2H O 0.5577(11) 0.4933(18) 0.4811(18) 0.22(3) Uiso 0.5 1 d . . P . .
O1W O 0.6036(13) 0.4604(19) 0.5755(15) 0.23(2) Uiso 0.3333 1 d D . P A -1
O2W O 0.5933(11) 0.5933(11) 0.430(3) 0.23(2) Uiso 0.3333 2 d DS . P A .
O1L1 O 0.6024(13) 0.5180(13) 0.5349(12) 0.26(2) Uiso 0.3333 1 d D . P A .
O2L1 O 0.6067(7) 0.5400(17) 0.4839(7) 0.26(2) Uiso 0.3333 1 d D . P . .
C1L1 C 0.6178(5) 0.5365(6) 0.5137(6) 0.26(2) Uiso 0.3333 1 d D . P . .
C2L1 C 0.6675(3) 0.5825(3) 0.5079(5) 0.26(2) Uiso 0.3333 2 d DS . P . .
H2L1 H 0.6603 0.5897 0.4853 0.315 Uiso 0.1667 1 calc R U P A -1
C3L1 C 0.6505(3) 0.5551(3) 0.5245(5) 0.26(2) Uiso 0.3333 1 d D . P . .
C4L1 C 0.6609(2) 0.5446(3) 0.5577(5) 0.26(2) Uiso 0.3333 1 d D . P . .
H4L1 H 0.6493 0.5259 0.5690 0.315 Uiso 0.3333 1 calc R U P A -1
C5L1 C 0.68836(13) 0.56164(13) 0.5743(3) 0.26(2) Uiso 0.3333 2 d DS . P . .
N1L1 N 0.69915(9) 0.55085(9) 0.6085(3) 0.26(2) Uiso 0.3333 2 d DS . P . .
C6L1 C 0.6877(4) 0.5261(3) 0.6296(4) 0.26(2) Uiso 0.3333 1 d D . P A .
H6L1 H 0.6688 0.5116 0.6227 0.315 Uiso 0.3333 1 calc R U P B -1
N2L1 N 0.70240(18) 0.52197(18) 0.6596(4) 0.26(2) Uiso 0.3333 1 d D . P A -1
O1F1 O 0.5929(14) 0.4393(13) 0.5245(8) 0.30(4) Uiso 0.3333 1 d D . P A -1
O2F1 O 0.5831(15) 0.4188(13) 0.4710(7) 0.30(4) Uiso 0.3333 1 d D . P A -1
C1F1 C 0.5984(17) 0.4202(15) 0.4992(9) 0.30(4) Uiso 0.3333 1 d D . P A -1
O1F2 O 0.5206(16) 0.453(2) 0.5767(5) 0.23(2) Uiso 0.3333 1 d D . P . .

loop_
_atom_type_symbol
_atom_type_description
_atom_type_scat_dispersion_real
_atom_type_scat_dispersion_imag
_atom_type_scat_source
C C 0.0181 0.0091 'International Tables Vol C Tables 4.2.6.8 and 6.1.1.4'
H H 0.0000 0.0000 'International Tables Vol C Tables 4.2.6.8 and 6.1.1.4'
N N 0.0311 0.0180 'International Tables Vol C Tables 4.2.6.8 and 6.1.1.4'
O O 0.0492 0.0322 'International Tables Vol C Tables 4.2.6.8 and 6.1.1.4'
Tb Tb -9.1472 9.1891 'International Tables Vol C Tables 4.2.6.8 and 6.1.1.4'
F F 0.0727 0.0534 'International Tables Vol C Tables 4.2.6.8 and 6.1.1.4'

loop_
_geom_angle_atom_site_label_1
_geom_angle_atom_site_label_2
_geom_angle_atom_site_label_3
_geom_angle
_geom_angle_site_symmetry_1
_geom_angle_site_symmetry_3
Tb2 Tb1 N2L1 116.8(13) 9 190_657
Tb2 Tb1 O2H 142.9(17) 9 .
N2L1 Tb1 O2H 90.3(18) 190_657 .
Tb2 Tb1 O1F1 67.8(15) 9 .
N2L1 Tb1 O1F1 97.0(13) 190_657 .
O2H Tb1 O1F1 85.1(17) . .
Tb2 Tb1 O1F2 33(3) 9 .
N2L1 Tb1 O1F2 124.5(7) 190_657 .
O2H Tb1 O1F2 143.7(16) . .
O1F1 Tb1 O1F2 99(3) . .
Tb2 Tb1 O2H 77.6(16) 9 101_666
N2L1 Tb1 O2H 163(2) 190_657 101_666
O2H Tb1 O2H 72.9(15) . 101_666
O1F1 Tb1 O2H 79.8(19) . 101_666
O1F2 Tb1 O2H 72(2) . 101_666
Tb2 Tb1 O1H 149.5(12) 9 110
N2L1 Tb1 O1H 65.0(10) 190_657 110
O2H Tb1 O1H 63(2) . 110
O1F1 Tb1 O1H 142.3(14) . 110
O1F2 Tb1 O1H 119(2) . 110
O2H Tb1 O1H 107.6(18) 101_666 110
Tb2 Tb1 O1H 149.5(12) 9 .
N2L1 Tb1 O1H 65.0(10) 190_657 .
O2H Tb1 O1H 63(2) . .
O1F1 Tb1 O1H 142.3(14) . .
O1F2 Tb1 O1H 119(2) . .
O2H Tb1 O1H 107.6(18) 101_666 .
O1H Tb1 O1H 0(2) 110 .
Tb2 Tb1 O1L1 120.8(16) 9 .
N2L1 Tb1 O1L1 16.9(16) 190_657 .
O2H Tb1 O1L1 78.6(19) . .
O1F1 Tb1 O1L1 84(2) . .
O1F2 Tb1 O1L1 137.7(13) . .
O2H Tb1 O1L1 148(3) 101_666 .
O1H Tb1 O1L1 70.6(16) 110 .
O1H Tb1 O1L1 70.6(16) . .
Tb2 Tb1 O2H 70.2(18) 9 14_666
N2L1 Tb1 O2H 171.7(13) 190_657 14_666
O2H Tb1 O2H 86(3) . 14_666
O1F1 Tb1 O2H 89.8(19) . 14_666
O1F2 Tb1 O2H 58.5(19) . 14_666
O2H Tb1 O2H 16(4) 101_666 14_666
O1H Tb1 O2H 106.7(17) 110 14_666
O1H Tb1 O2H 106.7(17) . 14_666
O1L1 Tb1 O2H 163(2) . 14_666
Tb2 Tb1 O2H 73(2) 9 9
N2L1 Tb1 O2H 123.4(14) 190_657 9
O2H Tb1 O2H 114(2) . 9
O1F1 Tb1 O2H 133(2) . 9
O1F2 Tb1 O2H 41(2) . 9
O2H Tb1 O2H 67.4(19) 101_666 9
O1H Tb1 O2H 80.9(17) 110 9
O1H Tb1 O2H 80.9(17) . 9
O1L1 Tb1 O2H 140(2) . 9
O2H Tb1 O2H 53(3) 14_666 9
Tb2 Tb1 O1W 54.8(18) 9 .
N2L1 Tb1 O1W 67.3(18) 190_657 .
O2H Tb1 O1W 126.0(19) . .
O1F1 Tb1 O1W 52.5(17) . .
O1F2 Tb1 O1W 82(2) . .
O2H Tb1 O1W 121(2) 101_666 .
O1H Tb1 O1W 131(2) 110 .
O1H Tb1 O1W 131(2) . .
O1L1 Tb1 O1W 66.6(19) . .
O2H Tb1 O1W 121(2) 14_666 .
O2H Tb1 O1W 120(2) 9 .
Tb2 Tb1 N2L1 85.5(12) 9 27_645
N2L1 Tb1 N2L1 57.4(4) 190_657 27_645
O2H Tb1 N2L1 131.5(18) . 27_645
O1F1 Tb1 N2L1 129.8(7) . 27_645
O1F2 Tb1 N2L1 71.9(15) . 27_645
O2H Tb1 N2L1 136(2) 101_666 27_645
O1H Tb1 N2L1 69.9(8) 110 27_645
O1H Tb1 N2L1 69.9(8) . 27_645
O1L1 Tb1 N2L1 74.2(15) . 27_645
O2H Tb1 N2L1 120.9(19) 14_666 27_645
O2H Tb1 N2L1 69.3(12) 9 27_645
O1W Tb1 N2L1 77.3(17) . 27_645
Tb2 Tb1 O1W 37.7(19) 9 120
N2L1 Tb1 O1W 79.7(16) 190_657 120
O2H Tb1 O1W 158.1(18) . 120
O1F1 Tb1 O1W 77.0(17) . 120
O1F2 Tb1 O1W 53.4(18) . 120
O2H Tb1 O1W 115(2) 101_666 120
O1H Tb1 O1W 126.9(19) 110 120
O1H Tb1 O1W 126.9(19) . 120
O1L1 Tb1 O1W 87.1(18) . 120
O2H Tb1 O1W 107(2) 14_666 120
O2H Tb1 O1W 87.9(18) 9 120
O1W Tb1 O1W 32(3) . 120
N2L1 Tb1 O1W 57.6(15) 27_645 120
Tb2 Tb1 Tb2 108.8(10) 9 24_666
N2L1 Tb1 Tb2 124.1(8) 190_657 24_666
O2H Tb1 Tb2 35.8(16) . 24_666
O1F1 Tb1 Tb2 71.5(6) . 24_666
O1F2 Tb1 Tb2 111.4(9) . 24_666
O2H Tb1 Tb2 39(2) 101_666 24_666
O1H Tb1 Tb2 90.9(10) 110 24_666
O1H Tb1 Tb2 90.9(10) . 24_666
O1L1 Tb1 Tb2 109.5(14) . 24_666
O2H Tb1 Tb2 53.9(18) 14_666 24_666
O2H Tb1 Tb2 98.7(11) 9 24_666
O1W Tb1 Tb2 124.0(16) . 24_666
N2L1 Tb1 Tb2 158.5(4) 27_645 24_666
O1W Tb1 Tb2 142.2(16) 120 24_666
O2L1 Tb2 O2L1 104(3) . 110
O2L1 Tb2 O2H 118(3) . 24_666
O2L1 Tb2 O2H 134(3) 110 24_666
O2L1 Tb2 O2H 134(3) . 105_666
O2L1 Tb2 O2H 118(3) 110 105_666
O2H Tb2 O2H 17(4) 24_666 105_666
O2L1 Tb2 O1H 81.2(10) . 110
O2L1 Tb2 O1H 81.2(10) 110 110
O2H Tb2 O1H 89.1(18) 24_666 110
O2H Tb2 O1H 89.1(18) 105_666 110
O2L1 Tb2 O1H 81.2(10) . .
O2L1 Tb2 O1H 81.2(10) 110 .
O2H Tb2 O1H 89.1(18) 24_666 .
O2H Tb2 O1H 89.1(18) 105_666 .
O1H Tb2 O1H 0(2) 110 .
O2L1 Tb2 O2H 68(2) . .
O2L1 Tb2 O2H 141(2) 110 .
O2H Tb2 O2H 55(3) 24_666 .
O2H Tb2 O2H 69(2) 105_666 .
O1H Tb2 O2H 60.2(17) 110 .
O1H Tb2 O2H 60.2(17) . .
O2L1 Tb2 O2H 141(2) . 110
O2L1 Tb2 O2H 68(2) 110 110
O2H Tb2 O2H 69(2) 24_666 110
O2H Tb2 O2H 55(3) 105_666 110
O1H Tb2 O2H 60.2(17) 110 110
O1H Tb2 O2H 60.2(17) . 110
O2H Tb2 O2H 95(3) . 110
O2L1 Tb2 O2W 74.8(18) . .
O2L1 Tb2 O2W 74.8(18) 110 .
O2H Tb2 O2W 130(3) 24_666 .
O2H Tb2 O2W 130(3) 105_666 .
O1H Tb2 O2W 140(3) 110 .
O1H Tb2 O2W 140(3) . .
O2H Tb2 O2W 132.6(13) . .
O2H Tb2 O2W 132.6(13) 110 .
O1H O1H O1H 0(10) 110 120
O1H O1H Tb1 0(10) 110 5
O1H O1H Tb1 128.7(7) 120 5
O1H O1H Tb1 0(10) 110 115
O1H O1H Tb1 159.1(13) 120 115
Tb1 O1H Tb1 36.0(10) 5 115
O1H O1H Tb2 0(10) 110 .
O1H O1H Tb2 147.0(4) 120 .
Tb1 O1H Tb2 18.5(5) 5 .
Tb1 O1H Tb2 18.5(5) 115 .
O1H O1H Tb1 0(10) 110 110
O1H O1H Tb1 31.9(6) 120 110
Tb1 O1H Tb1 96.8(12) 5 110
Tb1 O1H Tb1 129.9(14) 115 110
Tb2 O1H Tb1 115.2(9) . 110
O1H O1H Tb1 0(10) 110 .
O1H O1H Tb1 89.8(4) 120 .
Tb1 O1H Tb1 129.9(14) 5 .
Tb1 O1H Tb1 96.8(12) 115 .
Tb2 O1H Tb1 115.2(9) . .
Tb1 O1H Tb1 115.5(10) 110 .
O1H O1H Tb1 0(10) 110 120
O1H O1H Tb1 67.1(4) 120 120
Tb1 O1H Tb1 146(2) 5 120
Tb1 O1H Tb1 118.0(11) 115 120
Tb2 O1H Tb1 135.7(11) . 120
Tb1 O1H Tb1 93.9(7) 110 120
Tb1 O1H Tb1 22.7(6) . 120
O1H O1H Tb1 0(10) 110 9
O1H O1H Tb1 12.8(8) 120 9
Tb1 O1H Tb1 118.0(11) 5 9
Tb1 O1H Tb1 146(2) 115 9
Tb2 O1H Tb1 135.7(11) . 9
Tb1 O1H Tb1 22.7(6) 110 9
Tb1 O1H Tb1 93.9(7) . 9
Tb1 O1H Tb1 71.8(8) 120 9
Tb1 O2H Tb1 101(3) 115 .
Tb1 O2H Tb2 137(4) 115 24_666
Tb1 O2H Tb2 111(3) . 24_666
Tb1 O2H Tb1 115(3) 115 105_666
Tb1 O2H Tb1 115(3) . 105_666
Tb2 O2H Tb1 24.1(7) 24_666 105_666
Tb1 O2H Tb2 18.0(12) 115 .
Tb1 O2H Tb2 119(2) . .
Tb2 O2H Tb2 122(3) 24_666 .
Tb1 O2H Tb2 103(3) 105_666 .
Tb1 O2H Tb1 133(3) 115 14_666
Tb1 O2H Tb1 93(3) . 14_666
Tb2 O2H Tb1 23.2(8) 24_666 14_666
Tb1 O2H Tb1 23.4(9) 105_666 14_666
Tb2 O2H Tb1 125(3) . 14_666
Tb1 O2H Tb1 14.5(7) 115 5
Tb1 O2H Tb1 99.5(19) . 5
Tb2 O2H Tb1 127(3) 24_666 5
Tb1 O2H Tb1 104(2) 105_666 5
Tb2 O2H Tb1 22.8(6) . 5
Tb1 O2H Tb1 119(2) 14_666 5
C1L1 O1L1 Tb1 138(4) . .
C1L1 O1L1 Tb1 73(2) . 115
Tb1 O1L1 Tb1 68.3(14) . 115
C1L1 O2L1 O1L1 27(2) . 115
C1L1 O2L1 Tb1 112(2) . 115
O1L1 O2L1 Tb1 84.7(16) 115 115
C1L1 O2L1 Tb2 132(2) . .
O1L1 O2L1 Tb2 105(2) 115 .
Tb1 O2L1 Tb2 24.7(5) 115 .
C1L1 O2L1 Tb1 112.9(17) . 5
O1L1 O2L1 Tb1 86(2) 115 5
Tb1 O2L1 Tb1 15.4(6) 115 5
Tb2 O2L1 Tb1 19.1(5) . 5
O1L1 C1L1 C6L1 93(4) 115 55_564
O1L1 C1L1 N2L1 27(4) 115 55_564
C6L1 C1L1 N2L1 69.0(18) 55_564 55_564
O1L1 C1L1 O2L1 86(5) 115 .
C6L1 C1L1 O2L1 110(3) 55_564 .
N2L1 C1L1 O2L1 84.5(18) 55_564 .
O1L1 C1L1 O1L1 46(4) 115 .
C6L1 C1L1 O1L1 106(2) 55_564 .
N2L1 C1L1 O1L1 67(3) 55_564 .
O2L1 C1L1 O1L1 121(5) . .
O1L1 C1L1 C3L1 141(4) 115 .
C6L1 C1L1 C3L1 51.6(10) 55_564 .
N2L1 C1L1 C3L1 120(2) 55_564 .
O2L1 C1L1 C3L1 120(3) . .
O1L1 C1L1 C3L1 119(3) . .
O1L1 C1L1 N2L1 37(3) 115 190_657
C6L1 C1L1 N2L1 91(2) 55_564 190_657
N2L1 C1L1 N2L1 52.0(10) 55_564 190_657
O2L1 C1L1 N2L1 121(2) . 190_657
O1L1 C1L1 N2L1 17(3) . 190_657
C3L1 C1L1 N2L1 116.4(13) . 190_657
O1L1 C1L1 N1L1 108(4) 115 190_657
C6L1 C1L1 N1L1 47.9(10) 55_564 190_657
N2L1 C1L1 N1L1 97.4(18) 55_564 190_657
O2L1 C1L1 N1L1 153(3) . 190_657
O1L1 C1L1 N1L1 84(3) . 190_657
C3L1 C1L1 N1L1 37.3(6) . 190_657
N2L1 C1L1 N1L1 79.1(11) 190_657 190_657
O1L1 C1L1 N1L1 108(4) 115 55_564
C6L1 C1L1 N1L1 47.9(10) 55_564 55_564
N2L1 C1L1 N1L1 97.4(18) 55_564 55_564
O2L1 C1L1 N1L1 153(3) . 55_564
O1L1 C1L1 N1L1 84(3) . 55_564
C3L1 C1L1 N1L1 37.3(6) . 55_564
N2L1 C1L1 N1L1 79.1(11) 190_657 55_564
N1L1 C1L1 N1L1 0.0(3) 190_657 55_564
O1L1 C1L1 C6L1 77(4) 115 190_657
C6L1 C1L1 C6L1 76.2(17) 55_564 190_657
N2L1 C1L1 C6L1 82.0(14) 55_564 190_657
O2L1 C1L1 C6L1 162(2) . 190_657
O1L1 C1L1 C6L1 42(2) . 190_657
C3L1 C1L1 C6L1 77.6(8) . 190_657
N2L1 C1L1 C6L1 41.0(6) 190_657 190_657
N1L1 C1L1 C6L1 41.8(6) 190_657 190_657
N1L1 C1L1 C6L1 41.8(6) 55_564 190_657
O1L1 C1L1 Tb1 43(4) 115 115
C6L1 C1L1 Tb1 106.5(15) 55_564 115
N2L1 C1L1 Tb1 47.7(9) 55_564 115
O2L1 C1L1 Tb1 43.5(17) . 115
O1L1 C1L1 Tb1 82(3) . 115
C3L1 C1L1 Tb1 151.1(12) . 115
N2L1 C1L1 Tb1 78.2(8) 190_657 115
N1L1 C1L1 Tb1 145.1(15) 190_657 115
N1L1 C1L1 Tb1 145.1(15) 55_564 115
C6L1 C1L1 Tb1 118.9(11) 190_657 115
C3L1 C2L1 C3L1 119.9(13) 133_765 .
C3L1 C2L1 H2L1 120.0 133_765 .
C3L1 C2L1 H2L1 120.0 . .
C4L1 C3L1 N1L1 48.6(16) 115 55_564
C4L1 C3L1 N1L1 48.6(16) 115 190_657
N1L1 C3L1 N1L1 0.0(11) 55_564 190_657
C4L1 C3L1 C6L1 111.8(12) 115 55_564
N1L1 C3L1 C6L1 71.0(9) 55_564 55_564
N1L1 C3L1 C6L1 71.0(9) 190_657 55_564
C4L1 C3L1 C4L1 25.2(16) 115 .
N1L1 C3L1 C4L1 36.4(8) 55_564 .
N1L1 C3L1 C4L1 36.4(8) 190_657 .
C6L1 C3L1 C4L1 107.4(12) 55_564 .
C4L1 C3L1 C2L1 96.0(17) 115 .
N1L1 C3L1 C2L1 133.7(9) 55_564 .
N1L1 C3L1 C2L1 133.7(9) 190_657 .
C6L1 C3L1 C2L1 107.6(11) 55_564 .
C4L1 C3L1 C2L1 120.0(10) . .
C4L1 C3L1 C1L1 132.8(18) 115 .
N1L1 C3L1 C1L1 85.3(11) 55_564 .
N1L1 C3L1 C1L1 85.3(11) 190_657 .
C6L1 C3L1 C1L1 46.6(13) 55_564 .
C4L1 C3L1 C1L1 110.8(9) . .
C2L1 C3L1 C1L1 128.6(10) . .
C4L1 C3L1 C5L1 7.0(10) 115 55_564
N1L1 C3L1 C5L1 55.6(8) 55_564 55_564
N1L1 C3L1 C5L1 55.6(8) 190_657 55_564
C6L1 C3L1 C5L1 117.7(10) 55_564 55_564
C4L1 C3L1 C5L1 30.0(5) . 55_564
C2L1 C3L1 C5L1 90.2(8) . 55_564
C1L1 C3L1 C5L1 139.4(9) . 55_564
C4L1 C3L1 C5L1 7.0(10) 115 190_657
N1L1 C3L1 C5L1 55.6(8) 55_564 190_657
N1L1 C3L1 C5L1 55.6(8) 190_657 190_657
C6L1 C3L1 C5L1 117.7(10) 55_564 190_657
C4L1 C3L1 C5L1 30.0(5) . 190_657
C2L1 C3L1 C5L1 90.2(8) . 190_657
C1L1 C3L1 C5L1 139.4(9) . 190_657
C5L1 C3L1 C5L1 0.0(2) 55_564 190_657
C3L1 C4L1 C5L1 120.0(9) . .
C3L1 C4L1 H4L1 120.0 . .
C5L1 C4L1 H4L1 120.0 . .
C4L1 C5L1 C4L1 119.9(12) . 133_765
C4L1 C5L1 N1L1 120.0(6) . .
C4L1 C5L1 N1L1 120.0(6) 133_765 .
C6L1 N1L1 C6L1 96.0(18) 133_765 .
C6L1 N1L1 C5L1 132.0(9) 133_765 133_765
C6L1 N1L1 C5L1 132.0(9) . 133_765
C6L1 N1L1 C5L1 132.0(9) 133_765 .
C6L1 N1L1 C5L1 132.0(9) . .
C5L1 N1L1 C5L1 0.0(6) 133_765 .
N2L1 C6L1 N1L1 119.2(16) . .
N2L1 C6L1 H6L1 120.4 . .
N1L1 C6L1 H6L1 120.4 . .
C1F1 O1F1 Tb1 133.9(19) . .
O2F1 C1F1 O1F1 129(3) . .
O1F1 O1F2 Tb1 145(5) 120 120
O1F1 O1F2 Tb2 117(9) 120 9
Tb1 O1F2 Tb2 36.0(8) 120 9
O1F1 O1F2 O2H 148(9) 120 9
Tb1 O1F2 O2H 61(3) 120 9
Tb2 O1F2 O2H 94(3) 9 9
O1F1 O1F2 O2L1 82(4) 120 9
Tb1 O1F2 O2L1 74.7(19) 120 9
Tb2 O1F2 O2L1 84.7(15) 9 9
O2H O1F2 O2L1 96(5) 9 9
O1F1 O1F2 Tb1 136(8) 120 .
Tb1 O1F2 Tb1 18.0(14) 120 .
Tb2 O1F2 Tb1 19.2(13) 9 .
O2H O1F2 Tb1 75(2) 9 .
O2L1 O1F2 Tb1 83.7(15) 9 .

loop_
_geom_bond_atom_site_label_1
_geom_bond_atom_site_label_2
_geom_bond_distance
_geom_bond_site_symmetry_2
Tb1 Tb2 0.960(15) 9
Tb1 N2L1 2.141(16) 190_657
Tb1 O2H 2.15(7) .
Tb1 O1F1 2.25(5) .
Tb1 O1F2 2.297(11) .
Tb1 O2H 2.30(5) 101_666
Tb1 O1H 2.312(16) 110
Tb1 O1H 2.312(16) .
Tb1 O1L1 2.33(4) .
Tb1 O2H 2.43(6) 14_666
Tb1 O2H 2.46(7) 9
Tb1 O1W 2.57(2) .
Tb1 N2L1 2.613(16) 27_645
Tb1 O1W 2.84(3) 120
Tb1 Tb2 3.662(15) 24_666
Tb2 O2L1 2.29(2) .
Tb2 O2L1 2.29(2) 110
Tb2 O2H 2.29(5) 24_666
Tb2 O2H 2.29(5) 105_666
Tb2 O1H 2.306(17) 110
Tb2 O1H 2.306(17) .
Tb2 O2H 2.37(8) .
Tb2 O2H 2.37(8) 110
Tb2 O2W 2.56(2) .
O1H O1H 0.00(15) 110
O1H O1H 0.98(2) 120
O1H Tb1 1.565(18) 5
O1H Tb1 1.565(18) 115
O1H Tb1 2.312(16) 110
O1H Tb1 2.509(16) 120
O1H Tb1 2.509(16) 9
O2H Tb1 1.64(7) 115
O2H Tb2 2.29(5) 24_666
O2H Tb1 2.30(5) 105_666
O2H Tb1 2.43(6) 14_666
O2H Tb1 2.46(7) 5
O1L1 C1L1 1.228(11) .
O1L1 Tb1 2.85(5) 115
O2L1 C1L1 1.227(11) .
O2L1 O1L1 1.33(5) 115
O2L1 Tb1 2.04(3) 115
O2L1 Tb1 2.77(3) 5
C1L1 O1L1 0.61(5) 115
C1L1 C6L1 1.10(3) 55_564
C1L1 N2L1 1.17(3) 55_564
C1L1 C3L1 1.499(11) .
C1L1 N2L1 1.76(2) 190_657
C1L1 N1L1 1.77(2) 190_657
C1L1 N1L1 1.77(2) 55_564
C1L1 C6L1 1.91(3) 190_657
C1L1 Tb1 2.748(19) 115
C2L1 C3L1 1.391(9) 133_765
C2L1 C3L1 1.391(9) .
C2L1 H2L1 0.9500 .
C3L1 C4L1 0.874(19) 115
C3L1 N1L1 1.078(15) 55_564
C3L1 N1L1 1.078(15) 190_657
C3L1 C6L1 1.187(17) 55_564
C3L1 C4L1 1.389(10) .
C3L1 C5L1 1.74(2) 55_564
C3L1 C5L1 1.74(2) 190_657
C4L1 C5L1 1.391(9) .
C4L1 H4L1 0.9500 .
C5L1 C4L1 1.391(9) 133_765
C5L1 N1L1 1.438(10) .
N1L1 C6L1 1.319(10) 133_765
N1L1 C6L1 1.319(10) .
N1L1 C5L1 1.438(10) 133_765
C6L1 N2L1 1.290(11) .
C6L1 H6L1 0.9500 .
O1F1 C1F1 1.233(11) .
O2F1 C1F1 1.231(11) .
O1F2 O1F1 0.82(7) 120
O1F2 Tb1 1.53(3) 120
O1F2 Tb2 1.58(4) 9
O1F2 O2H 1.67(9) 9
O1F2 O2L1 1.82(5) 9

loop_
_platon_squeeze_void_nr
_platon_squeeze_void_average_x
_platon_squeeze_void_average_y
_platon_squeeze_void_average_z
_platon_squeeze_void_volume
_platon_squeeze_void_count_electrons
_platon_squeeze_void_content
1 -0.002 -0.007 -0.003 38418 6647 ' '
2 0.625 0.125 0.125 99 15 ' '
3 0.125 0.125 0.625 99 15 ' '
4 0.375 0.375 0.375 99 15 ' '
5 0.875 0.375 0.875 99 15 ' '
6 0.125 0.625 0.125 99 15 ' '
7 0.625 0.625 0.625 99 15 ' '
8 0.875 0.875 0.375 99 15 ' '
9 0.375 0.875 0.875 99 15 ' '
